data_4020250
loop_
_publ_author_name
'Feihe Huang'
'Karen A. Switek'
'Lev N. Zakharov'
'Frank R. Fronczek'
'Carla Slebodnick'
'Matthew Lam'
'James A. Golen'
'William S. Bryant'
'Philip E. Mason'
'Arnold L. Rheingold'
'Ashraf-Khorassani, Mehdi'
'Harry W. Gibson'

_publ_section_title
;
 Cryptands, Powerful Hosts for Paraquat Derivatives
;
_journal_name_full 'Journal of Organic Chemistry'
_journal_page_first 3231
_journal_page_last 3241
_journal_paper_doi 10.1021/jo050187i
_journal_volume 70
_journal_year 2005
_chemical_formula_sum 'C46.5 H63 F6 N4 O13.5 P'
_chemical_formula_weight 1038.98
_space_group_IT_number 2
_symmetry_cell_setting triclinic
_symmetry_space_group_name_Hall '-P 1'
_symmetry_space_group_name_H-M 'P -1'
_cell_angle_alpha 87.7590(10)
_cell_angle_beta 82.5240(10)
_cell_angle_gamma 72.6750(10)
_cell_formula_units_Z 2
_cell_length_a 10.3991(6)
_cell_length_b 13.6159(8)
_cell_length_c 19.3423(12)
_cell_measurement_temperature 218(2)
_cell_volume 2592.3(3)
_diffrn_ambient_temperature 218(2)
_exptl_crystal_density_diffrn 1.331
_cod_depositor_comments
;
The following automatic conversions were performed:
'_symmetry_cell_setting' value 'Triclinic' changed to 'triclinic'
according to '/home/saulius/struct/CIF-dictionaries/cif_core.dic'
dictionary named 'cif_core.dic' version 2.4.1 from 2010-06-29.

Automatic conversion script
Id: cif_fix_enum 1527 2010-12-29 10:47:43Z saulius 
;
_cod_original_formula_sum 'C46.50 H63 F6 N4 O13.50 P'
_cod_database_code 4020250

loop_
_symmetry_equiv_pos_as_xyz
'x, y, z'
'-x, -y, -z'

loop_
_atom_site_label
_atom_site_type_symbol
_atom_site_fract_x
_atom_site_fract_y
_atom_site_fract_z
_atom_site_U_iso_or_equiv
_atom_site_adp_type
_atom_site_occupancy
_atom_site_symmetry_multiplicity
_atom_site_calc_flag
_atom_site_refinement_flags
_atom_site_disorder_assembly
_atom_site_disorder_group
O1 O 0.76009(18) 1.00193(11) 0.33417(9) 0.0428(4) Uani 1 1 d . . .
O2 O 0.24220(19) 1.10138(13) 0.37236(9) 0.0498(4) Uani 1 1 d . . .
O3 O 0.1696(2) 0.80020(15) 0.48087(9) 0.0517(5) Uani 1 1 d . . .
O4 O 0.27625(18) 0.70996(13) 0.60836(10) 0.0500(4) Uani 1 1 d . . .
O5 O 0.52676(19) 0.55812(12) 0.61511(9) 0.0467(4) Uani 1 1 d . . .
O6 O 0.7745(2) 0.57879(17) 0.53532(14) 0.0756(7) Uani 1 1 d . . .
O7 O 0.89245(18) 0.66485(12) 0.42536(9) 0.0451(4) Uani 1 1 d . . .
O8 O 0.84478(18) 0.71567(11) 0.18513(8) 0.0422(4) Uani 1 1 d . . .
O9 O 0.76181(18) 0.63859(13) 0.07331(9) 0.0460(4) Uani 1 1 d . . .
O10 O 0.52435(19) 0.66024(13) 0.00933(9) 0.0478(4) Uani 1 1 d . . .
O11 O 0.29185(18) 0.72291(14) 0.11051(9) 0.0485(4) Uani 1 1 d . . .
O12 O 0.19531(19) 0.83690(14) 0.23511(9) 0.0508(4) Uani 1 1 d . . .
N1 N 0.4968(2) 1.10824(12) 0.28953(10) 0.0382(4) Uani 1 1 d . . .
N2 N 0.51605(19) 0.75045(13) 0.45546(10) 0.0350(4) Uani 1 1 d . . .
C1 C 0.7421(3) 1.07221(17) 0.27659(13) 0.0445(6) Uani 1 1 d . . .
H1B H 0.8186 1.0473 0.2400 0.053 Uiso 1 1 calc R . .
H1C H 0.7443 1.1392 0.2922 0.053 Uiso 1 1 calc R . .
C2 C 0.6120(3) 1.08669(15) 0.24571(12) 0.0377(5) Uani 1 1 d . . .
C3 C 0.6129(3) 1.08572(18) 0.17386(13) 0.0467(6) Uani 1 1 d . . .
H3A H 0.6952 1.0721 0.1441 0.056 Uiso 1 1 calc R . .
C4 C 0.4924(3) 1.1049(2) 0.14692(14) 0.0533(7) Uani 1 1 d . . .
H4A H 0.4910 1.1023 0.0985 0.064 Uiso 1 1 calc R . .
C5 C 0.3742(3) 1.12779(19) 0.19134(14) 0.0492(6) Uani 1 1 d . . .
H5A H 0.2902 1.1423 0.1739 0.059 Uiso 1 1 calc R . .
C6 C 0.3799(3) 1.12929(16) 0.26249(13) 0.0411(5) Uani 1 1 d . . .
C7 C 0.2498(3) 1.16401(19) 0.31146(16) 0.0537(7) Uani 1 1 d . . .
H7A H 0.2378 1.2344 0.3265 0.064 Uiso 1 1 calc R . .
H7B H 0.1740 1.1658 0.2857 0.064 Uiso 1 1 calc R . .
C8 C 0.2176(2) 1.00931(18) 0.36449(14) 0.0437(6) Uani 1 1 d . . .
C9 C 0.1982(2) 0.9575(2) 0.42670(13) 0.0440(6) Uani 1 1 d . . .
H9A H 0.1957 0.9878 0.4699 0.053 Uiso 1 1 calc R . .
C10 C 0.1829(2) 0.86046(19) 0.42356(13) 0.0418(5) Uani 1 1 d . . .
C11 C 0.1836(2) 0.8152(2) 0.36037(13) 0.0447(6) Uani 1 1 d . . .
H11A H 0.1745 0.7487 0.3588 0.054 Uiso 1 1 calc R . .
C12 C 0.1981(2) 0.87041(19) 0.29971(13) 0.0423(5) Uani 1 1 d . . .
C13 C 0.2163(2) 0.96736(19) 0.30115(13) 0.0454(6) Uani 1 1 d . . .
H13A H 0.2276 1.0036 0.2595 0.054 Uiso 1 1 calc R . .
C14 C 0.1405(3) 0.8475(2) 0.54822(13) 0.0487(6) Uani 1 1 d . . .
H14A H 0.0517 0.8999 0.5526 0.058 Uiso 1 1 calc R . .
H14B H 0.2096 0.8806 0.5552 0.058 Uiso 1 1 calc R . .
C15 C 0.1406(3) 0.7645(2) 0.60069(14) 0.0538(7) Uani 1 1 d . . .
H15A H 0.0924 0.7944 0.6455 0.065 Uiso 1 1 calc R . .
H15B H 0.0943 0.7179 0.5852 0.065 Uiso 1 1 calc R . .
C16 C 0.2905(3) 0.6172(2) 0.64690(16) 0.0554(7) Uani 1 1 d . . .
H16A H 0.2806 0.5638 0.6173 0.066 Uiso 1 1 calc R . .
H16B H 0.2192 0.6283 0.6868 0.066 Uiso 1 1 calc R . .
C17 C 0.4239(3) 0.5837(2) 0.67159(14) 0.0577(7) Uani 1 1 d . . .
H17A H 0.4358 0.6390 0.6987 0.069 Uiso 1 1 calc R . .
H17B H 0.4299 0.5237 0.7021 0.069 Uiso 1 1 calc R . .
C18 C 0.6574(3) 0.5259(2) 0.63892(17) 0.0631(8) Uani 1 1 d . . .
H18A H 0.6625 0.4680 0.6712 0.076 Uiso 1 1 calc R . .
H18B H 0.6706 0.5825 0.6641 0.076 Uiso 1 1 calc R . .
C19 C 0.7652(3) 0.4948(2) 0.5798(2) 0.0699(9) Uani 1 1 d . . .
H19A H 0.8524 0.4643 0.5977 0.084 Uiso 1 1 calc R . .
H19B H 0.7474 0.4421 0.5527 0.084 Uiso 1 1 calc R . .
C20 C 0.8797(3) 0.61894(19) 0.54416(13) 0.0465(6) Uani 1 1 d . . .
H20A H 0.9673 0.5657 0.5353 0.056 Uiso 1 1 calc R . .
H20B H 0.8693 0.6439 0.5920 0.056 Uiso 1 1 calc R . .
C21 C 0.8737(3) 0.70548(18) 0.49370(12) 0.0412(5) Uani 1 1 d . . .
H21A H 0.7856 0.7582 0.5022 0.049 Uiso 1 1 calc R . .
H21B H 0.9451 0.7370 0.4991 0.049 Uiso 1 1 calc R . .
C22 C 0.8635(2) 0.73216(17) 0.37193(12) 0.0361(5) Uani 1 1 d . . .
C23 C 0.8318(2) 0.83693(17) 0.37887(12) 0.0371(5) Uani 1 1 d . . .
H23A H 0.8324 0.8663 0.4220 0.045 Uiso 1 1 calc R . .
C24 C 0.7986(2) 0.89900(16) 0.32081(12) 0.0352(5) Uani 1 1 d . . .
C25 C 0.8033(2) 0.85614(16) 0.25675(12) 0.0366(5) Uani 1 1 d . . .
H25A H 0.7821 0.8983 0.2177 0.044 Uiso 1 1 calc R . .
C26 C 0.8397(2) 0.74987(17) 0.25088(12) 0.0359(5) Uani 1 1 d . . .
C27 C 0.8675(2) 0.68611(16) 0.30800(12) 0.0375(5) Uani 1 1 d . . .
H27A H 0.8883 0.6143 0.3040 0.045 Uiso 1 1 calc R . .
C28 C 0.8741(3) 0.60747(16) 0.17485(13) 0.0420(5) Uani 1 1 d . . .
H28A H 0.8007 0.5829 0.1991 0.050 Uiso 1 1 calc R . .
H28B H 0.9588 0.5704 0.1933 0.050 Uiso 1 1 calc R . .
C29 C 0.8873(3) 0.58947(18) 0.09804(13) 0.0449(6) Uani 1 1 d . . .
H29A H 0.9580 0.6170 0.0739 0.054 Uiso 1 1 calc R . .
H29B H 0.9136 0.5155 0.0887 0.054 Uiso 1 1 calc R . .
C30 C 0.7636(3) 0.6179(2) 0.00186(13) 0.0496(6) Uani 1 1 d . . .
H30A H 0.7673 0.5459 -0.0041 0.059 Uiso 1 1 calc R . .
H30B H 0.8441 0.6296 -0.0253 0.059 Uiso 1 1 calc R . .
C31 C 0.6379(3) 0.6875(2) -0.02327(13) 0.0497(6) Uani 1 1 d . . .
H31A H 0.6288 0.7591 -0.0122 0.060 Uiso 1 1 calc R . .
H31B H 0.6436 0.6814 -0.0740 0.060 Uiso 1 1 calc R . .
C32 C 0.4000(3) 0.7318(2) -0.00421(14) 0.0493(6) Uani 1 1 d . . .
H32A H 0.3895 0.7293 -0.0537 0.059 Uiso 1 1 calc R . .
H32B H 0.3998 0.8015 0.0066 0.059 Uiso 1 1 calc R . .
C33 C 0.2849(3) 0.7062(2) 0.03949(13) 0.0526(7) Uani 1 1 d . . .
H33A H 0.1983 0.7497 0.0260 0.063 Uiso 1 1 calc R . .
H33B H 0.2904 0.6341 0.0323 0.063 Uiso 1 1 calc R . .
C34 C 0.1719(3) 0.7214(3) 0.15340(15) 0.0556(7) Uani 1 1 d . . .
H34A H 0.1539 0.6557 0.1480 0.067 Uiso 1 1 calc R . .
H34B H 0.0949 0.7766 0.1394 0.067 Uiso 1 1 calc R . .
C35 C 0.1868(3) 0.7357(2) 0.22770(14) 0.0492(6) Uani 1 1 d . . .
H35A H 0.1084 0.7263 0.2583 0.059 Uiso 1 1 calc R . .
H35B H 0.2690 0.6850 0.2406 0.059 Uiso 1 1 calc R . .
C36 C 0.5071(2) 0.77451(16) 0.52258(12) 0.0352(5) Uani 1 1 d . . .
H36A H 0.5047 0.7244 0.5571 0.042 Uiso 1 1 calc R . .
C37 C 0.5012(2) 0.87211(15) 0.54128(11) 0.0338(5) Uani 1 1 d . . .
H37A H 0.4956 0.8885 0.5886 0.041 Uiso 1 1 calc R . .
C38 C 0.5036(2) 0.94700(14) 0.49033(11) 0.0281(4) Uani 1 1 d . . .
C39 C 0.5130(2) 0.91865(16) 0.42134(11) 0.0340(5) Uani 1 1 d . . .
H39A H 0.5149 0.9671 0.3856 0.041 Uiso 1 1 calc R . .
C40 C 0.5195(2) 0.82000(16) 0.40525(12) 0.0364(5) Uani 1 1 d . . .
H40A H 0.5265 0.8012 0.3584 0.044 Uiso 1 1 calc R . .
C41 C 0.5224(3) 0.64477(17) 0.43715(15) 0.0522(7) Uani 1 1 d . . .
H41A H 0.5286 0.6390 0.3869 0.078 Uiso 1 1 calc R . .
H41B H 0.4412 0.6293 0.4589 0.078 Uiso 1 1 calc R . .
H41C H 0.6016 0.5965 0.4536 0.078 Uiso 1 1 calc R . .
P1 P 0.91907(8) 0.26323(6) 0.15393(4) 0.0539(2) Uani 1 1 d . . .
F1 F 0.9169(4) 0.1612(2) 0.11843(16) 0.1356(12) Uani 1 1 d . . .
F2 F 0.8759(3) 0.3224(2) 0.08546(12) 0.1119(9) Uani 1 1 d . . .
F3 F 0.9038(3) 0.36914(16) 0.18895(12) 0.0983(7) Uani 1 1 d . . .
F4 F 0.9629(2) 0.20587(19) 0.22261(12) 0.1000(8) Uani 1 1 d . . .
F5 F 0.7665(2) 0.27415(19) 0.18447(14) 0.0988(7) Uani 1 1 d . . .
F6 F 1.0688(2) 0.2504(2) 0.12411(15) 0.1167(9) Uani 1 1 d . . .
N1S N 0.5267(3) 0.68803(19) 0.25788(13) 0.0572(6) Uani 1 1 d . . .
C1S C 0.5209(3) 0.7472(2) 0.21466(14) 0.0447(6) Uani 1 1 d . . .
C2S C 0.5139(3) 0.8234(2) 0.15938(16) 0.0549(7) Uani 1 1 d . . .
N2S N 0.3266(6) 0.4559(4) 0.1820(2) 0.1165(14) Uani 1 1 d . . .
C3S C 0.4228(6) 0.4722(3) 0.1589(2) 0.0806(11) Uani 1 1 d . . .
C4S C 0.5454(4) 0.4910(2) 0.12885(19) 0.0767(10) Uani 1 1 d . . .
O1S O 0.1016(3) 0.4125(2) 0.27332(15) 0.0950(8) Uani 1 1 d . . .

loop_
_atom_site_aniso_label
_atom_site_aniso_U_11
_atom_site_aniso_U_22
_atom_site_aniso_U_33
_atom_site_aniso_U_23
_atom_site_aniso_U_13
_atom_site_aniso_U_12
O1 0.0538(10) 0.0361(7) 0.0410(9) -0.0009(7) -0.0138(8) -0.0137(7)
O2 0.0568(11) 0.0468(9) 0.0410(10) -0.0051(7) 0.0042(8) -0.0115(8)
O3 0.0588(12) 0.0676(11) 0.0336(9) 0.0030(8) -0.0037(8) -0.0272(9)
O4 0.0435(10) 0.0563(10) 0.0506(11) 0.0098(8) -0.0034(8) -0.0177(8)
O5 0.0561(11) 0.0429(8) 0.0411(10) 0.0076(7) -0.0067(8) -0.0153(8)
O6 0.0564(13) 0.0773(14) 0.0996(18) 0.0445(13) -0.0214(12) -0.0304(11)
O7 0.0547(11) 0.0403(8) 0.0355(9) -0.0011(7) -0.0114(8) -0.0040(7)
O8 0.0515(10) 0.0394(8) 0.0336(9) -0.0055(7) -0.0070(7) -0.0087(7)
O9 0.0493(10) 0.0505(9) 0.0351(9) -0.0087(7) -0.0069(8) -0.0083(8)
O10 0.0609(11) 0.0486(9) 0.0382(9) 0.0059(7) -0.0105(8) -0.0220(8)
O11 0.0476(10) 0.0708(11) 0.0354(9) -0.0038(8) -0.0101(8) -0.0274(9)
O12 0.0549(11) 0.0666(11) 0.0341(9) -0.0011(8) -0.0038(8) -0.0232(9)
N1 0.0544(12) 0.0287(8) 0.0302(10) 0.0024(7) -0.0060(9) -0.0106(8)
N2 0.0346(10) 0.0306(8) 0.0416(11) -0.0028(7) -0.0070(8) -0.0110(7)
C1 0.0564(15) 0.0398(11) 0.0427(14) 0.0022(10) -0.0052(11) -0.0229(11)
C2 0.0541(14) 0.0288(9) 0.0320(11) 0.0034(8) -0.0071(10) -0.0146(9)
C3 0.0621(17) 0.0465(12) 0.0319(12) 0.0052(10) 0.0006(11) -0.0201(12)
C4 0.080(2) 0.0541(14) 0.0287(12) 0.0106(11) -0.0168(13) -0.0213(14)
C5 0.0580(16) 0.0463(12) 0.0429(14) 0.0116(11) -0.0149(12) -0.0125(11)
C6 0.0520(14) 0.0310(9) 0.0384(13) 0.0053(9) -0.0093(11) -0.0083(9)
C7 0.0540(16) 0.0426(12) 0.0562(16) -0.0012(11) -0.0042(13) -0.0025(11)
C8 0.0308(12) 0.0492(12) 0.0445(14) -0.0045(10) 0.0010(10) -0.0038(10)
C9 0.0312(12) 0.0582(13) 0.0369(13) -0.0039(11) 0.0007(10) -0.0062(10)
C10 0.0301(11) 0.0586(13) 0.0343(12) 0.0032(10) -0.0013(9) -0.0111(10)
C11 0.0370(13) 0.0602(14) 0.0395(13) 0.0024(11) -0.0036(10) -0.0191(11)
C12 0.0345(12) 0.0581(13) 0.0330(12) -0.0023(10) -0.0018(10) -0.0125(10)
C13 0.0378(13) 0.0557(13) 0.0382(13) 0.0025(11) 0.0003(10) -0.0096(11)
C14 0.0354(13) 0.0673(15) 0.0349(13) -0.0010(11) -0.0013(10) -0.0033(11)
C15 0.0401(14) 0.0877(19) 0.0321(13) 0.0015(13) -0.0014(11) -0.0181(13)
C16 0.0619(18) 0.0490(13) 0.0521(16) 0.0025(12) 0.0122(14) -0.0200(12)
C17 0.078(2) 0.0518(14) 0.0377(14) 0.0100(11) -0.0018(14) -0.0134(14)
C18 0.071(2) 0.0560(15) 0.0634(19) 0.0257(14) -0.0279(16) -0.0155(14)
C19 0.0561(18) 0.0571(16) 0.089(2) 0.0302(16) -0.0072(17) -0.0102(14)
C20 0.0458(14) 0.0521(13) 0.0358(13) -0.0021(10) -0.0044(11) -0.0059(11)
C21 0.0415(13) 0.0466(12) 0.0346(12) -0.0044(10) -0.0053(10) -0.0108(10)
C22 0.0290(11) 0.0425(11) 0.0353(12) 0.0008(9) -0.0085(9) -0.0065(9)
C23 0.0327(11) 0.0424(11) 0.0357(12) -0.0052(9) -0.0085(9) -0.0078(9)
C24 0.0285(11) 0.0377(10) 0.0406(12) -0.0028(9) -0.0066(9) -0.0103(8)
C25 0.0354(12) 0.0392(10) 0.0363(12) 0.0023(9) -0.0080(9) -0.0116(9)
C26 0.0307(11) 0.0425(11) 0.0339(12) -0.0052(9) -0.0055(9) -0.0085(9)
C27 0.0366(12) 0.0356(10) 0.0385(12) -0.0032(9) -0.0052(10) -0.0074(9)
C28 0.0465(14) 0.0363(10) 0.0403(13) -0.0062(9) -0.0078(11) -0.0060(10)
C29 0.0453(14) 0.0430(11) 0.0428(14) -0.0114(10) -0.0043(11) -0.0069(10)
C30 0.0625(17) 0.0553(13) 0.0321(13) -0.0076(11) -0.0016(12) -0.0199(12)
C31 0.0656(18) 0.0561(13) 0.0319(13) -0.0010(11) -0.0082(12) -0.0238(13)
C32 0.0613(17) 0.0537(13) 0.0354(13) 0.0029(11) -0.0138(12) -0.0177(12)
C33 0.0602(17) 0.0709(16) 0.0348(13) -0.0035(12) -0.0168(12) -0.0268(14)
C34 0.0521(16) 0.0825(18) 0.0431(15) -0.0035(13) -0.0103(12) -0.0344(14)
C35 0.0472(15) 0.0704(16) 0.0400(14) 0.0004(12) -0.0055(11) -0.0326(13)
C36 0.0377(12) 0.0328(9) 0.0355(12) 0.0049(8) -0.0060(9) -0.0109(9)
C37 0.0383(12) 0.0344(9) 0.0272(11) -0.0002(8) -0.0020(9) -0.0095(9)
C38 0.0243(10) 0.0297(9) 0.0296(10) -0.0011(8) -0.0028(8) -0.0069(7)
C39 0.0373(12) 0.0340(9) 0.0304(11) 0.0004(8) -0.0051(9) -0.0096(9)
C40 0.0403(12) 0.0373(10) 0.0319(11) -0.0022(9) -0.0074(9) -0.0103(9)
C41 0.0775(19) 0.0327(11) 0.0526(16) -0.0046(10) -0.0142(14) -0.0226(12)
P1 0.0659(5) 0.0598(4) 0.0410(4) 0.0035(3) -0.0091(3) -0.0255(4)
F1 0.201(3) 0.1051(17) 0.110(2) -0.0414(16) 0.032(2) -0.075(2)
F2 0.154(2) 0.145(2) 0.0669(14) 0.0411(14) -0.0560(15) -0.0769(18)
F3 0.150(2) 0.0792(12) 0.0799(15) -0.0106(11) -0.0051(14) -0.0580(14)
F4 0.0930(16) 0.1275(18) 0.0756(14) 0.0524(13) -0.0216(12) -0.0284(14)
F5 0.0758(14) 0.1167(17) 0.1118(19) 0.0238(15) -0.0125(13) -0.0433(13)
F6 0.0697(15) 0.165(2) 0.1057(19) 0.0378(17) 0.0100(13) -0.0338(15)
N1S 0.0599(15) 0.0663(14) 0.0475(14) 0.0037(12) -0.0110(11) -0.0203(12)
C1S 0.0396(13) 0.0511(13) 0.0442(14) -0.0130(12) -0.0039(11) -0.0135(11)
C2S 0.0572(17) 0.0545(14) 0.0555(17) 0.0004(12) -0.0062(13) -0.0205(13)
N2S 0.168(4) 0.135(3) 0.077(3) -0.005(2) -0.019(3) -0.088(3)
C3S 0.133(4) 0.069(2) 0.052(2) 0.0011(16) -0.021(2) -0.044(2)
C4S 0.104(3) 0.0608(17) 0.060(2) 0.0073(15) -0.0057(19) -0.0196(18)
O1S 0.113(2) 0.0987(18) 0.0826(19) 0.0101(15) -0.0450(16) -0.0331(16)

loop_
_geom_bond_atom_site_label_1
_geom_bond_atom_site_label_2
_geom_bond_distance
_geom_bond_site_symmetry_2
_geom_bond_publ_flag
O1 C24 1.363(3) . ?
O1 C1 1.434(3) . ?
O2 C8 1.370(3) . ?
O2 C7 1.435(3) . ?
O3 C10 1.370(3) . ?
O3 C14 1.432(3) . ?
O4 C15 1.409(3) . ?
O4 C16 1.420(3) . ?
O5 C17 1.401(3) . ?
O5 C18 1.429(4) . ?
O6 C20 1.392(3) . ?
O6 C19 1.423(3) . ?
O7 C22 1.357(3) . ?
O7 C21 1.420(3) . ?
O8 C26 1.361(3) . ?
O8 C28 1.429(3) . ?
O9 C29 1.413(3) . ?
O9 C30 1.418(3) . ?
O10 C31 1.407(3) . ?
O10 C32 1.417(3) . ?
O11 C34 1.411(3) . ?
O11 C33 1.416(3) . ?
O12 C12 1.353(3) . ?
O12 C35 1.421(3) . ?
N1 C6 1.334(3) . ?
N1 C2 1.336(3) . ?
N2 C40 1.334(3) . ?
N2 C36 1.336(3) . ?
N2 C41 1.476(3) . ?
C1 C2 1.505(4) . ?
C2 C3 1.389(3) . ?
C3 C4 1.369(4) . ?
C4 C5 1.365(4) . ?
C5 C6 1.387(4) . ?
C6 C7 1.507(4) . ?
C8 C13 1.375(4) . ?
C8 C9 1.394(4) . ?
C9 C10 1.381(4) . ?
C10 C11 1.388(3) . ?
C11 C12 1.384(3) . ?
C12 C13 1.390(4) . ?
C14 C15 1.489(4) . ?
C16 C17 1.463(4) . ?
C18 C19 1.472(5) . ?
C20 C21 1.492(3) . ?
C22 C23 1.373(3) . ?
C22 C27 1.398(3) . ?
C23 C24 1.395(3) . ?
C24 C25 1.379(3) . ?
C25 C26 1.388(3) . ?
C26 C27 1.384(3) . ?
C28 C29 1.497(3) . ?
C30 C31 1.495(4) . ?
C32 C33 1.493(4) . ?
C34 C35 1.491(4) . ?
C36 C37 1.373(3) . ?
C37 C38 1.394(3) . ?
C38 C39 1.387(3) . ?
C38 C38 1.483(4) 2_676 ?
C39 C40 1.371(3) . ?
P1 F6 1.549(2) . ?
P1 F4 1.564(2) . ?
P1 F2 1.569(2) . ?
P1 F3 1.573(2) . ?
P1 F1 1.580(3) . ?
P1 F5 1.585(2) . ?
N1S C1S 1.133(3) . ?
C1S C2S 1.454(4) . ?
N2S C3S 1.121(6) . ?
C3S C4S 1.422(7) . ?
